data_7130925
loop_
_publ_author_name
'Tomar, Radha'
'Suwasia, Sonam'
'Roychoudhury, Angshuman'
'Venkataramani, Sugumar'
'Babu, Srinivasarao Arulananda'

_publ_section_title
;
 Azobenzene-based unnatural amino acid scaffolds via Pd(II)-catalyzed
 C(sp3)-H arylation strategy
;
_journal_name_full 'Chemical Communications'
_journal_paper_doi 10.1039/D2CC04870A
_journal_year 2022
_chemical_formula_moiety 'C32 H27 N3 O4 S'
_chemical_formula_sum 'C32 H27 N3 O4 S'
_chemical_formula_weight 549.62
_space_group_crystal_system monoclinic
_space_group_IT_number 14
_space_group_name_Hall '-P 2ybc'
_space_group_name_H-M_alt 'P 1 21/c 1'
_atom_sites_solution_hydrogens geom
_audit_creation_date 2022-10-25
_audit_creation_method
;
Olex2 1.3
(compiled 2020.11.12 svn.r5f609507 for OlexSys, GUI svn.r6408)
;
_audit_update_record
;
2022-10-25 deposited with the CCDC.	2022-10-26 downloaded from the CCDC.
;
_cell_angle_alpha 90
_cell_angle_beta 91.069(3)
_cell_angle_gamma 90
_cell_formula_units_Z 4
_cell_length_a 20.4643(6)
_cell_length_b 8.6783(2)
_cell_length_c 15.5406(5)
_cell_measurement_reflns_used 12929
_cell_measurement_temperature 293(2)
_cell_measurement_theta_max 25.1710
_cell_measurement_theta_min 3.3230
_cell_volume 2759.46(14)
_computing_cell_refinement 'CrysAlisPro 1.171.39.31d (Rigaku OD, 2017)'
_computing_data_collection 'CrysAlisPro 1.171.39.31d (Rigaku OD, 2017)'
_computing_data_reduction 'CrysAlisPro 1.171.39.31d (Rigaku OD, 2017)'
_computing_molecular_graphics 'Olex2 1.3 (Dolomanov et al., 2009)'
_computing_publication_material 'Olex2 1.3 (Dolomanov et al., 2009)'
_computing_structure_refinement 'XL  (Sheldrick, 2008)'
_computing_structure_solution 'ShelXT (Sheldrick, 2015)'
_diffrn_ambient_temperature 293(2)
_diffrn_detector_type HyPix3000
_diffrn_measured_fraction_theta_full 0.998
_diffrn_measured_fraction_theta_max 0.998
_diffrn_measurement_details
;
List of Runs (angles in degrees, time in seconds):

  # Type    Start    End  Width  t~exp~   \w     \q     \k     \f   Frames
#--------------------------------------------------------------------------
  1  \w    -78.00 -53.00   0.50   15.00    --   -9.79 166.00-178.00   50
  2  \w    -52.00 -27.00   0.50   15.00    --   -9.79 116.00  34.00   50
  3  \w     38.00  64.00   0.50   15.00    --   10.07-166.00 159.00   52
  4  \w     26.00  53.00   0.50   15.00    --   10.07-116.00 -53.00   54
  5  \w    -54.00 -22.00   0.50   15.00    --   -9.79 125.00 120.00   64
  6  \w    -73.00   4.00   0.50   15.00    --   -9.79 -38.00-150.00  154
  7  \w    -30.00  -5.00   0.50   15.00    --   -9.79 125.00 -60.00   50
  8  \w    -22.00  35.00   0.50   15.00    --   -9.79  19.00  30.00  114
  9  \w    -72.00 -46.00   0.50   15.00    --   -9.79 -57.00 -60.00   52
 10  \w    -33.00  -7.00   0.50   15.00    --   10.07 131.00-179.16   52
 11  \w    -34.00   0.00   0.50   15.00    --   10.07 119.00  12.93   68
 12  \w     26.00  58.00   0.50   15.00    --   10.07-125.00  60.00   64
 13  \w     25.00  67.00   0.50   15.00    --   10.07  19.00  90.00   84
 14  \w    -17.00  41.00   0.50   15.00    --   10.07 -99.00-120.00  116
 15  \w    -12.00  43.00   0.50   15.00    --   10.07 -99.00 150.00  110
 16  \w     -4.00  35.00   0.50   15.00    --   10.07 -99.00   0.00   78
 17  \w    -60.00  22.00   0.50   15.00    --   10.07 -19.00  60.00  164
 18  \w     -2.00  67.00   0.50   15.00    --   10.07  19.00-120.00  138
;
_diffrn_measurement_device 'four-circle diffractometer'
_diffrn_measurement_device_type 'SuperNova, Single source at offset/far, HyPix3000'
_diffrn_measurement_method '\w scans'
_diffrn_radiation_type MoK\a
_diffrn_radiation_wavelength 0.71073
_diffrn_reflns_av_R_equivalents 0.0515
_diffrn_reflns_av_unetI/netI 0.0435
_diffrn_reflns_Laue_measured_fraction_full 0.998
_diffrn_reflns_Laue_measured_fraction_max 0.998
_diffrn_reflns_limit_h_max 24
_diffrn_reflns_limit_h_min -25
_diffrn_reflns_limit_k_max 10
_diffrn_reflns_limit_k_min -10
_diffrn_reflns_limit_l_max 19
_diffrn_reflns_limit_l_min -16
_diffrn_reflns_number 37375
_diffrn_reflns_point_group_measured_fraction_full 0.998
_diffrn_reflns_point_group_measured_fraction_max 0.998
_diffrn_reflns_theta_full 25.242
_diffrn_reflns_theta_max 26.372
_diffrn_reflns_theta_min 3.263
_exptl_absorpt_coefficient_mu 0.160
_exptl_absorpt_correction_T_max 1.00000
_exptl_absorpt_correction_T_min 0.79467
_exptl_absorpt_correction_type multi-scan
_exptl_absorpt_process_details
;
CrysAlisPro 1.171.39.31d (Rigaku Oxford Diffraction, 2017)
Empirical absorption correction using spherical harmonics,
 implemented in SCALE3 ABSPACK scaling algorithm.
;
_exptl_crystal_colour 'clear light colourless'
_exptl_crystal_colour_lustre clear
_exptl_crystal_colour_modifier light
_exptl_crystal_colour_primary colourless
_exptl_crystal_density_diffrn 1.323
_exptl_crystal_description needle
_exptl_crystal_F_000 1152
_exptl_crystal_size_max 0.02
_exptl_crystal_size_mid 0.018
_exptl_crystal_size_min 0.015
_refine_diff_density_max 0.232
_refine_diff_density_min -0.295
_refine_diff_density_rms 0.037
_refine_ls_extinction_method none
_refine_ls_goodness_of_fit_ref 1.079
_refine_ls_hydrogen_treatment constr
_refine_ls_matrix_type full
_refine_ls_number_parameters 363
_refine_ls_number_reflns 5639
_refine_ls_number_restraints 0
_refine_ls_restrained_S_all 1.079
_refine_ls_R_factor_all 0.0908
_refine_ls_R_factor_gt 0.0505
_refine_ls_shift/su_max 0.000
_refine_ls_shift/su_mean 0.000
_refine_ls_structure_factor_coef Fsqd
_refine_ls_weighting_details 'w=1/[\s^2^(Fo^2^)+(0.0592P)^2^+0.2001P] where P=(Fo^2^+2Fc^2^)/3'
_refine_ls_weighting_scheme calc
_refine_ls_wR_factor_gt 0.1198
_refine_ls_wR_factor_ref 0.1368
_reflns_Friedel_coverage 0.000
_reflns_number_gt 3418
_reflns_number_total 5639
_reflns_threshold_expression 'I > 2\s(I)'
_cod_data_source_file d2cc04870a2.cif
_cod_data_source_block iiserm-rt869
_cod_original_cell_volume 2759.45(14)
_cod_database_code 7130925
_shelx_shelxl_version_number 2014/7
_shelx_space_group_comment
;
The symmetry employed for this shelxl refinement is uniquely defined
by the following loop, which should always be used as a source of
symmetry information in preference to the above space-group names.
They are only intended as comments.
;
_olex2_refinement_description
;
1. Fixed Uiso
 At 1.2 times of:
  All C(H) groups, All N(H) groups
 At 1.5 times of:
  All C(H,H,H) groups
2.a Ternary CH refined with riding coordinates:
 C10(H10), C9(H9)
2.b Aromatic/amide H refined with riding coordinates:
 N1(H1), N2(H2), C13(H13), C12(H12), C27(H27), C15(H15), C16(H16), C28(H28),
 C24(H24), C20(H20), C2(H2A), C30(H30), C29(H29), C21(H21), C22(H22), C23(H23),
 C3(H3), C5(H5), C4(H4)
2.c Idealised Me refined as rotating group:
 C18(H18A,H18B,H18C), C7(H7A,H7B,H7C)
;
_olex2_submission_special_instructions 'No special instructions were received'
_oxdiff_exptl_absorpt_empirical_details
;
Empirical correction (ABSPACK) includes:
- Absorption correction using spherical harmonics
- Frame scaling
;

loop_
_space_group_symop_operation_xyz
'x, y, z'
'-x, y+1/2, -z+1/2'
'-x, -y, -z'
'x, -y-1/2, z-1/2'

loop_
_atom_site_label
_atom_site_type_symbol
_atom_site_fract_x
_atom_site_fract_y
_atom_site_fract_z
_atom_site_U_iso_or_equiv
_atom_site_adp_type
_atom_site_occupancy
_atom_site_site_symmetry_order
_atom_site_calc_flag
_atom_site_refinement_flags_posn
_atom_site_refinement_flags_adp
_atom_site_refinement_flags_occupancy
_atom_site_disorder_assembly
_atom_site_disorder_group
S1 S 0.45940(3) 0.87244(8) 0.38557(5) 0.0886(3) Uani 1 1 d . . . . .
O1 O 0.25660(7) 1.03463(15) 0.34516(10) 0.0635(4) Uani 1 1 d . . . . .
O4 O 0.23650(7) 0.47691(15) 0.44953(10) 0.0615(4) Uani 1 1 d . . . . .
O2 O 0.36652(7) 0.98346(16) 0.83682(10) 0.0642(4) Uani 1 1 d . . . . .
N3 N 0.19524(7) 0.68652(15) 0.37459(10) 0.0398(4) Uani 1 1 d . . . . .
O3 O 0.12969(8) 0.83918(16) 0.28903(10) 0.0716(5) Uani 1 1 d . . . . .
N1 N 0.32333(8) 0.83224(17) 0.33176(11) 0.0528(5) Uani 1 1 d . . . . .
H1 H 0.3339 0.7436 0.3525 0.063 Uiso 1 1 calc R U . . .
N2 N 0.31355(8) 1.18400(17) 0.77255(11) 0.0525(5) Uani 1 1 d . . . . .
H2 H 0.3059 1.2809 0.7779 0.063 Uiso 1 1 calc R U . . .
C10 C 0.18595(9) 0.9034(2) 0.48025(12) 0.0417(5) Uani 1 1 d . . . . .
H10 H 0.1682 0.9858 0.4436 0.050 Uiso 1 1 calc R U . . .
C11 C 0.22431(9) 0.9800(2) 0.55333(12) 0.0421(5) Uani 1 1 d . . . . .
C8 C 0.27111(9) 0.9025(2) 0.36281(12) 0.0427(5) Uani 1 1 d . . . . .
C9 C 0.23046(9) 0.80360(19) 0.42376(12) 0.0397(5) Uani 1 1 d . . . . .
H9 H 0.2612 0.7499 0.4625 0.048 Uiso 1 1 calc R U . . .
C25 C 0.20052(10) 0.5293(2) 0.39496(13) 0.0440(5) Uani 1 1 d . . . . .
C14 C 0.28580(10) 1.1129(2) 0.69921(13) 0.0447(5) Uani 1 1 d . . . . .
C26 C 0.15268(9) 0.4497(2) 0.33760(12) 0.0433(5) Uani 1 1 d . . . . .
C32 C 0.14635(10) 0.7135(2) 0.31345(13) 0.0479(5) Uani 1 1 d . . . . .
C13 C 0.23959(10) 1.1932(2) 0.65070(14) 0.0524(5) Uani 1 1 d . . . . .
H13 H 0.2287 1.2931 0.6666 0.063 Uiso 1 1 calc R U . . .
C19 C 0.12828(10) 0.8112(2) 0.51292(12) 0.0453(5) Uani 1 1 d . . . . .
C31 C 0.12017(10) 0.5588(2) 0.28860(12) 0.0474(5) Uani 1 1 d . . . . .
C12 C 0.20962(10) 1.1284(2) 0.57967(13) 0.0509(5) Uani 1 1 d . . . . .
H12 H 0.1788 1.1853 0.5485 0.061 Uiso 1 1 calc R U . . .
C1 C 0.36305(11) 0.8962(2) 0.26564(15) 0.0545(6) Uani 1 1 d . . . . .
C17 C 0.35077(10) 1.1196(2) 0.83566(14) 0.0504(5) Uani 1 1 d . . . . .
C27 C 0.13934(11) 0.2952(2) 0.32902(14) 0.0556(6) Uani 1 1 d . . . . .
H27 H 0.1620 0.2217 0.3613 0.067 Uiso 1 1 calc R U . . .
C15 C 0.30250(10) 0.9672(2) 0.67188(14) 0.0562(6) Uani 1 1 d . . . . .
H15 H 0.3343 0.9112 0.7019 0.067 Uiso 1 1 calc R U . . .
C16 C 0.27221(11) 0.9045(2) 0.60027(14) 0.0555(6) Uani 1 1 d . . . . .
H16 H 0.2847 0.8065 0.5827 0.067 Uiso 1 1 calc R U . . .
C28 C 0.09074(12) 0.2538(3) 0.27029(16) 0.0661(7) Uani 1 1 d . . . . .
H28 H 0.0802 0.1502 0.2634 0.079 Uiso 1 1 calc R U . . .
C24 C 0.06555(11) 0.8472(3) 0.48649(15) 0.0608(6) Uani 1 1 d . . . . .
H24 H 0.0586 0.9301 0.4495 0.073 Uiso 1 1 calc R U . . .
C20 C 0.13683(12) 0.6873(2) 0.56747(13) 0.0593(6) Uani 1 1 d . . . . .
H20 H 0.1787 0.6608 0.5866 0.071 Uiso 1 1 calc R U . . .
C2 C 0.33584(13) 0.9342(2) 0.18772(16) 0.0639(6) Uani 1 1 d . . . . .
H2A H 0.2910 0.9232 0.1791 0.077 Uiso 1 1 calc R U . . .
C30 C 0.07261(12) 0.5178(3) 0.22987(14) 0.0620(6) Uani 1 1 d . . . . .
H30 H 0.0510 0.5914 0.1965 0.074 Uiso 1 1 calc R U . . .
C29 C 0.05784(13) 0.3622(3) 0.22203(16) 0.0700(7) Uani 1 1 d . . . . .
H29 H 0.0252 0.3310 0.1835 0.084 Uiso 1 1 calc R U . . .
C6 C 0.42919(12) 0.9154(2) 0.28181(16) 0.0650(6) Uani 1 1 d . . . . .
C18 C 0.37293(13) 1.2265(3) 0.90576(15) 0.0711(7) Uani 1 1 d . . . . .
H18A H 0.3365 1.2526 0.9410 0.107 Uiso 1 1 calc R U . . .
H18B H 0.3905 1.3185 0.8809 0.107 Uiso 1 1 calc R U . . .
H18C H 0.4061 1.1770 0.9405 0.107 Uiso 1 1 calc R U . . .
C21 C 0.08333(15) 0.6013(3) 0.59418(15) 0.0741(7) Uani 1 1 d . . . . .
H21 H 0.0897 0.5174 0.6306 0.089 Uiso 1 1 calc R U . . .
C22 C 0.02165(14) 0.6400(3) 0.56703(17) 0.0777(8) Uani 1 1 d . . . . .
H22 H -0.0140 0.5826 0.5849 0.093 Uiso 1 1 calc R U . . .
C23 C 0.01267(12) 0.7623(3) 0.51402(18) 0.0788(8) Uani 1 1 d . . . . .
H23 H -0.0294 0.7895 0.4960 0.095 Uiso 1 1 calc R U . . .
C3 C 0.37303(19) 0.9881(3) 0.12182(19) 0.0941(9) Uani 1 1 d . . . . .
H3 H 0.3539 1.0128 0.0688 0.113 Uiso 1 1 calc R U . . .
C5 C 0.46712(15) 0.9710(3) 0.2144(2) 0.0929(9) Uani 1 1 d . . . . .
H5 H 0.5118 0.9852 0.2229 0.111 Uiso 1 1 calc R U . . .
C4 C 0.4386(2) 1.0048(4) 0.1356(2) 0.1068(11) Uani 1 1 d . . . . .
H4 H 0.4646 1.0397 0.0911 0.128 Uiso 1 1 calc R U . . .
C7 C 0.54227(15) 0.9347(4) 0.3824(3) 0.1353(14) Uani 1 1 d . . . . .
H7A H 0.5658 0.8713 0.3429 0.203 Uiso 1 1 calc R U . . .
H7B H 0.5619 0.9261 0.4388 0.203 Uiso 1 1 calc R U . . .
H7C H 0.5438 1.0401 0.3638 0.203 Uiso 1 1 calc R U . . .

loop_
_atom_site_aniso_label
_atom_site_aniso_U_11
_atom_site_aniso_U_22
_atom_site_aniso_U_33
_atom_site_aniso_U_23
_atom_site_aniso_U_13
_atom_site_aniso_U_12
S1 0.0630(5) 0.0924(5) 0.1103(6) 0.0084(4) 0.0014(4) 0.0078(4)
O1 0.0700(11) 0.0366(8) 0.0850(11) 0.0175(7) 0.0259(9) 0.0092(7)
O4 0.0615(10) 0.0451(8) 0.0775(11) 0.0121(7) -0.0122(9) 0.0053(7)
O2 0.0718(11) 0.0428(9) 0.0776(11) -0.0029(7) -0.0112(8) -0.0005(7)
N3 0.0468(10) 0.0306(8) 0.0420(9) 0.0017(7) 0.0006(8) -0.0019(7)
O3 0.1048(13) 0.0461(9) 0.0629(10) 0.0082(7) -0.0229(9) 0.0090(8)
N1 0.0533(11) 0.0371(9) 0.0687(12) 0.0095(8) 0.0188(9) 0.0054(8)
N2 0.0663(12) 0.0342(9) 0.0567(11) -0.0067(8) -0.0038(10) -0.0021(8)
C10 0.0470(12) 0.0364(10) 0.0419(12) 0.0027(8) 0.0024(9) 0.0013(8)
C11 0.0473(12) 0.0341(11) 0.0449(12) 0.0022(8) 0.0036(10) -0.0025(8)
C8 0.0463(12) 0.0320(11) 0.0499(12) 0.0006(9) 0.0030(10) -0.0001(9)
C9 0.0438(11) 0.0330(10) 0.0423(11) 0.0033(8) -0.0005(9) -0.0006(8)
C25 0.0451(12) 0.0342(11) 0.0530(13) 0.0028(9) 0.0080(10) 0.0026(9)
C14 0.0492(12) 0.0342(10) 0.0509(12) -0.0038(9) 0.0049(10) -0.0063(9)
C26 0.0458(12) 0.0358(11) 0.0488(12) -0.0013(9) 0.0117(10) -0.0017(9)
C32 0.0628(14) 0.0399(12) 0.0410(12) 0.0032(9) 0.0025(10) 0.0049(10)
C13 0.0640(14) 0.0330(11) 0.0602(14) -0.0053(10) -0.0003(12) 0.0046(10)
C19 0.0500(13) 0.0452(12) 0.0410(12) -0.0064(9) 0.0061(10) -0.0039(9)
C31 0.0544(13) 0.0456(12) 0.0424(12) -0.0025(9) 0.0063(10) -0.0002(10)
C12 0.0561(13) 0.0413(12) 0.0552(13) 0.0010(10) -0.0018(11) 0.0082(9)
C1 0.0592(15) 0.0368(11) 0.0684(16) 0.0011(10) 0.0202(12) -0.0008(10)
C17 0.0522(13) 0.0420(13) 0.0571(14) -0.0001(10) 0.0032(11) -0.0093(10)
C27 0.0596(14) 0.0420(12) 0.0655(15) -0.0018(10) 0.0118(12) -0.0020(10)
C15 0.0606(15) 0.0405(12) 0.0671(15) -0.0082(10) -0.0112(12) 0.0074(10)
C16 0.0670(15) 0.0388(11) 0.0603(14) -0.0118(10) -0.0091(12) 0.0061(10)
C28 0.0721(17) 0.0537(14) 0.0730(17) -0.0169(13) 0.0134(14) -0.0164(12)
C24 0.0513(15) 0.0655(15) 0.0657(15) -0.0071(11) 0.0010(12) -0.0005(11)
C20 0.0624(15) 0.0643(15) 0.0514(14) 0.0057(11) 0.0044(11) -0.0084(11)
C2 0.0785(17) 0.0520(13) 0.0615(16) 0.0019(11) 0.0115(14) -0.0109(12)
C30 0.0686(16) 0.0664(15) 0.0509(14) -0.0031(11) -0.0061(12) -0.0012(12)
C29 0.0759(17) 0.0748(18) 0.0591(16) -0.0155(13) -0.0046(13) -0.0175(14)
C6 0.0586(16) 0.0558(14) 0.0814(17) -0.0014(12) 0.0190(14) -0.0006(11)
C18 0.0936(19) 0.0531(14) 0.0660(16) -0.0070(11) -0.0168(14) -0.0107(12)
C21 0.098(2) 0.0690(16) 0.0563(15) 0.0027(12) 0.0153(15) -0.0260(15)
C22 0.075(2) 0.088(2) 0.0707(18) -0.0272(15) 0.0285(15) -0.0314(16)
C23 0.0513(16) 0.095(2) 0.090(2) -0.0224(17) 0.0096(14) -0.0124(14)
C3 0.128(3) 0.0821(19) 0.0732(19) 0.0093(15) 0.024(2) -0.0229(18)
C5 0.0695(19) 0.087(2) 0.123(3) 0.0017(18) 0.039(2) -0.0149(15)
C4 0.123(3) 0.103(2) 0.096(3) 0.0091(19) 0.052(2) -0.026(2)
C7 0.074(2) 0.146(3) 0.185(4) -0.005(3) -0.014(2) -0.015(2)

loop_
_atom_type_symbol
_atom_type_description
_atom_type_scat_dispersion_real
_atom_type_scat_dispersion_imag
_atom_type_scat_source
C C 0.0033 0.0016 'International Tables Vol C Tables 4.2.6.8 and 6.1.1.4'
H H 0.0000 0.0000 'International Tables Vol C Tables 4.2.6.8 and 6.1.1.4'
N N 0.0061 0.0033 'International Tables Vol C Tables 4.2.6.8 and 6.1.1.4'
O O 0.0106 0.0060 'International Tables Vol C Tables 4.2.6.8 and 6.1.1.4'
S S 0.1246 0.1234 'International Tables Vol C Tables 4.2.6.8 and 6.1.1.4'

loop_
_geom_angle_atom_site_label_1
_geom_angle_atom_site_label_2
_geom_angle_atom_site_label_3
_geom_angle
_geom_angle_site_symmetry_1
_geom_angle_site_symmetry_3
_geom_angle_publ_flag
C6 S1 C7 103.27(16) . . ?
C25 N3 C9 121.68(15) . . ?
C32 N3 C9 125.87(14) . . ?
C32 N3 C25 111.72(15) . . ?
C8 N1 H1 118.2 . . ?
C8 N1 C1 123.58(16) . . ?
C1 N1 H1 118.2 . . ?
C14 N2 H2 115.8 . . ?
C17 N2 H2 115.8 . . ?
C17 N2 C14 128.34(17) . . ?
C11 C10 H10 107.2 . . ?
C11 C10 C9 111.60(15) . . ?
C9 C10 H10 107.2 . . ?
C19 C10 H10 107.2 . . ?
C19 C10 C11 111.93(15) . . ?
C19 C10 C9 111.40(14) . . ?
C12 C11 C10 120.98(17) . . ?
C16 C11 C10 122.68(16) . . ?
C16 C11 C12 116.23(18) . . ?
O1 C8 N1 123.11(18) . . ?
O1 C8 C9 122.30(17) . . ?
N1 C8 C9 114.59(16) . . ?
N3 C9 C10 113.53(15) . . ?
N3 C9 C8 109.60(14) . . ?
N3 C9 H9 107.2 . . ?
C10 C9 H9 107.2 . . ?
C8 C9 C10 111.70(14) . . ?
C8 C9 H9 107.2 . . ?
O4 C25 N3 124.74(18) . . ?
O4 C25 C26 129.59(17) . . ?
N3 C25 C26 105.66(17) . . ?
C13 C14 N2 118.77(17) . . ?
C15 C14 N2 123.57(18) . . ?
C15 C14 C13 117.65(18) . . ?
C31 C26 C25 108.57(16) . . ?
C27 C26 C25 129.84(19) . . ?
C27 C26 C31 121.59(19) . . ?
N3 C32 C31 106.02(16) . . ?
O3 C32 N3 124.51(18) . . ?
O3 C32 C31 129.5(2) . . ?
C14 C13 H13 119.3 . . ?
C12 C13 C14 121.39(18) . . ?
C12 C13 H13 119.3 . . ?
C24 C19 C10 120.41(18) . . ?
C24 C19 C20 117.88(19) . . ?
C20 C19 C10 121.68(18) . . ?
C26 C31 C32 107.92(17) . . ?
C30 C31 C26 121.28(18) . . ?
C30 C31 C32 130.79(19) . . ?
C11 C12 H12 119.3 . . ?
C13 C12 C11 121.47(19) . . ?
C13 C12 H12 119.3 . . ?
C2 C1 N1 120.2(2) . . ?
C2 C1 C6 121.0(2) . . ?
C6 C1 N1 118.9(2) . . ?
O2 C17 N2 123.66(19) . . ?
O2 C17 C18 120.8(2) . . ?
N2 C17 C18 115.56(19) . . ?
C26 C27 H27 121.4 . . ?
C26 C27 C28 117.2(2) . . ?
C28 C27 H27 121.4 . . ?
C14 C15 H15 120.0 . . ?
C16 C15 C14 120.09(19) . . ?
C16 C15 H15 120.0 . . ?
C11 C16 H16 118.5 . . ?
C15 C16 C11 123.07(18) . . ?
C15 C16 H16 118.5 . . ?
C27 C28 H28 119.3 . . ?
C29 C28 C27 121.4(2) . . ?
C29 C28 H28 119.3 . . ?
C19 C24 H24 119.4 . . ?
C19 C24 C23 121.2(2) . . ?
C23 C24 H24 119.4 . . ?
C19 C20 H20 119.7 . . ?
C19 C20 C21 120.6(2) . . ?
C21 C20 H20 119.7 . . ?
C1 C2 H2A 119.2 . . ?
C1 C2 C3 121.5(3) . . ?
C3 C2 H2A 119.2 . . ?
C31 C30 H30 121.2 . . ?
C31 C30 C29 117.5(2) . . ?
C29 C30 H30 121.2 . . ?
C28 C29 C30 121.0(2) . . ?
C28 C29 H29 119.5 . . ?
C30 C29 H29 119.5 . . ?
C1 C6 S1 117.92(18) . . ?
C1 C6 C5 117.4(2) . . ?
C5 C6 S1 124.7(2) . . ?
C17 C18 H18A 109.5 . . ?
C17 C18 H18B 109.5 . . ?
C17 C18 H18C 109.5 . . ?
H18A C18 H18B 109.5 . . ?
H18A C18 H18C 109.5 . . ?
H18B C18 H18C 109.5 . . ?
C20 C21 H21 119.9 . . ?
C22 C21 C20 120.2(2) . . ?
C22 C21 H21 119.9 . . ?
C21 C22 H22 120.2 . . ?
C23 C22 C21 119.7(2) . . ?
C23 C22 H22 120.2 . . ?
C24 C23 H23 119.8 . . ?
C22 C23 C24 120.5(3) . . ?
C22 C23 H23 119.8 . . ?
C2 C3 H3 120.7 . . ?
C4 C3 C2 118.6(3) . . ?
C4 C3 H3 120.7 . . ?
C6 C5 H5 119.8 . . ?
C4 C5 C6 120.4(3) . . ?
C4 C5 H5 119.8 . . ?
C3 C4 C5 121.1(3) . . ?
C3 C4 H4 119.5 . . ?
C5 C4 H4 119.5 . . ?
S1 C7 H7A 109.5 . . ?
S1 C7 H7B 109.5 . . ?
S1 C7 H7C 109.5 . . ?
H7A C7 H7B 109.5 . . ?
H7A C7 H7C 109.5 . . ?
H7B C7 H7C 109.5 . . ?

loop_
_geom_bond_atom_site_label_1
_geom_bond_atom_site_label_2
_geom_bond_distance
_geom_bond_site_symmetry_2
_geom_bond_publ_flag
S1 C6 1.756(3) . ?
S1 C7 1.781(3) . ?
O1 C8 1.214(2) . ?
O4 C25 1.202(2) . ?
O2 C17 1.225(2) . ?
N3 C9 1.454(2) . ?
N3 C25 1.405(2) . ?
N3 C32 1.387(2) . ?
O3 C32 1.202(2) . ?
N1 H1 0.8600 . ?
N1 C8 1.329(2) . ?
N1 C1 1.434(3) . ?
N2 H2 0.8600 . ?
N2 C14 1.406(2) . ?
N2 C17 1.351(3) . ?
C10 H10 0.9800 . ?
C10 C11 1.521(3) . ?
C10 C9 1.543(3) . ?
C10 C19 1.521(3) . ?
C11 C12 1.386(3) . ?
C11 C16 1.377(3) . ?
C8 C9 1.535(3) . ?
C9 H9 0.9800 . ?
C25 C26 1.482(3) . ?
C14 C13 1.386(3) . ?
C14 C15 1.379(3) . ?
C26 C31 1.379(3) . ?
C26 C27 1.374(3) . ?
C32 C31 1.494(3) . ?
C13 H13 0.9300 . ?
C13 C12 1.373(3) . ?
C19 C24 1.376(3) . ?
C19 C20 1.378(3) . ?
C31 C30 1.369(3) . ?
C12 H12 0.9300 . ?
C1 C2 1.364(3) . ?
C1 C6 1.382(3) . ?
C17 C18 1.495(3) . ?
C27 H27 0.9300 . ?
C27 C28 1.385(3) . ?
C15 H15 0.9300 . ?
C15 C16 1.376(3) . ?
C16 H16 0.9300 . ?
C28 H28 0.9300 . ?
C28 C29 1.372(3) . ?
C24 H24 0.9300 . ?
C24 C23 1.383(3) . ?
C20 H20 0.9300 . ?
C20 C21 1.394(3) . ?
C2 H2A 0.9300 . ?
C2 C3 1.370(3) . ?
C30 H30 0.9300 . ?
C30 C29 1.389(3) . ?
C29 H29 0.9300 . ?
C6 C5 1.401(4) . ?
C18 H18A 0.9600 . ?
C18 H18B 0.9600 . ?
C18 H18C 0.9600 . ?
C21 H21 0.9300 . ?
C21 C22 1.365(4) . ?
C22 H22 0.9300 . ?
C22 C23 1.354(4) . ?
C23 H23 0.9300 . ?
C3 H3 0.9300 . ?
C3 C4 1.363(5) . ?
C5 H5 0.9300 . ?
C5 C4 1.378(4) . ?
C4 H4 0.9300 . ?
C7 H7A 0.9600 . ?
C7 H7B 0.9600 . ?
C7 H7C 0.9600 . ?

loop_
_geom_torsion_atom_site_label_1
_geom_torsion_atom_site_label_2
_geom_torsion_atom_site_label_3
_geom_torsion_atom_site_label_4
_geom_torsion
_geom_torsion_site_symmetry_1
_geom_torsion_site_symmetry_2
_geom_torsion_site_symmetry_3
_geom_torsion_site_symmetry_4
_geom_torsion_publ_flag
S1 C6 C5 C4 -178.5(2) . . . . ?
O1 C8 C9 N3 107.9(2) . . . . ?
O1 C8 C9 C10 -18.8(2) . . . . ?
O4 C25 C26 C31 176.9(2) . . . . ?
O4 C25 C26 C27 -3.5(4) . . . . ?
N3 C25 C26 C31 -1.8(2) . . . . ?
N3 C25 C26 C27 177.77(19) . . . . ?
N3 C32 C31 C26 2.1(2) . . . . ?
N3 C32 C31 C30 -178.5(2) . . . . ?
O3 C32 C31 C26 -176.6(2) . . . . ?
O3 C32 C31 C30 2.8(4) . . . . ?
N1 C8 C9 N3 -72.5(2) . . . . ?
N1 C8 C9 C10 160.75(17) . . . . ?
N1 C1 C2 C3 -176.6(2) . . . . ?
N1 C1 C6 S1 -4.4(3) . . . . ?
N1 C1 C6 C5 176.9(2) . . . . ?
N2 C14 C13 C12 -178.37(18) . . . . ?
N2 C14 C15 C16 178.80(19) . . . . ?
C10 C11 C12 C13 173.67(18) . . . . ?
C10 C11 C16 C15 -173.18(19) . . . . ?
C10 C19 C24 C23 178.50(19) . . . . ?
C10 C19 C20 C21 -177.78(19) . . . . ?
C11 C10 C9 N3 158.69(14) . . . . ?
C11 C10 C9 C8 -76.76(19) . . . . ?
C11 C10 C19 C24 119.99(19) . . . . ?
C11 C10 C19 C20 -61.9(2) . . . . ?
C8 N1 C1 C2 -57.8(3) . . . . ?
C8 N1 C1 C6 123.5(2) . . . . ?
C9 N3 C25 O4 -4.8(3) . . . . ?
C9 N3 C25 C26 173.97(15) . . . . ?
C9 N3 C32 O3 5.2(3) . . . . ?
C9 N3 C32 C31 -173.58(16) . . . . ?
C9 C10 C11 C12 142.65(18) . . . . ?
C9 C10 C11 C16 -41.5(2) . . . . ?
C9 C10 C19 C24 -114.3(2) . . . . ?
C9 C10 C19 C20 63.9(2) . . . . ?
C25 N3 C9 C10 -108.78(18) . . . . ?
C25 N3 C9 C8 125.55(17) . . . . ?
C25 N3 C32 O3 175.47(19) . . . . ?
C25 N3 C32 C31 -3.3(2) . . . . ?
C25 C26 C31 C32 -0.1(2) . . . . ?
C25 C26 C31 C30 -179.65(19) . . . . ?
C25 C26 C27 C28 179.09(19) . . . . ?
C14 N2 C17 O2 0.7(3) . . . . ?
C14 N2 C17 C18 -179.83(19) . . . . ?
C14 C13 C12 C11 -0.1(3) . . . . ?
C14 C15 C16 C11 -0.7(3) . . . . ?
C26 C31 C30 C29 0.6(3) . . . . ?
C26 C27 C28 C29 0.7(3) . . . . ?
C32 N3 C9 C10 60.6(2) . . . . ?
C32 N3 C9 C8 -65.1(2) . . . . ?
C32 N3 C25 O4 -175.53(19) . . . . ?
C32 N3 C25 C26 3.2(2) . . . . ?
C32 C31 C30 C29 -178.8(2) . . . . ?
C13 C14 C15 C16 -1.9(3) . . . . ?
C19 C10 C11 C12 -91.7(2) . . . . ?
C19 C10 C11 C16 84.2(2) . . . . ?
C19 C10 C9 N3 32.8(2) . . . . ?
C19 C10 C9 C8 157.33(16) . . . . ?
C19 C24 C23 C22 -0.8(4) . . . . ?
C19 C20 C21 C22 -0.6(3) . . . . ?
C31 C26 C27 C28 -1.4(3) . . . . ?
C31 C30 C29 C28 -1.2(3) . . . . ?
C12 C11 C16 C15 2.9(3) . . . . ?
C1 N1 C8 O1 -8.7(3) . . . . ?
C1 N1 C8 C9 171.73(17) . . . . ?
C1 C2 C3 C4 -0.6(4) . . . . ?
C1 C6 C5 C4 0.1(4) . . . . ?
C17 N2 C14 C13 168.40(19) . . . . ?
C17 N2 C14 C15 -12.3(3) . . . . ?
C27 C26 C31 C32 -179.75(18) . . . . ?
C27 C26 C31 C30 0.7(3) . . . . ?
C27 C28 C29 C30 0.6(4) . . . . ?
C15 C14 C13 C12 2.3(3) . . . . ?
C16 C11 C12 C13 -2.5(3) . . . . ?
C24 C19 C20 C21 0.4(3) . . . . ?
C20 C19 C24 C23 0.3(3) . . . . ?
C20 C21 C22 C23 0.0(4) . . . . ?
C2 C1 C6 S1 176.91(16) . . . . ?
C2 C1 C6 C5 -1.7(3) . . . . ?
C2 C3 C4 C5 -1.1(5) . . . . ?
C6 C1 C2 C3 2.0(3) . . . . ?
C6 C5 C4 C3 1.3(5) . . . . ?
C21 C22 C23 C24 0.7(4) . . . . ?
C7 S1 C6 C1 -173.04(19) . . . . ?
C7 S1 C6 C5 5.5(3) . . . . ?
